data_7033797
loop_
_publ_author_name
'Sgro, Michael J.'
'Piers, Warren E.'
'Romero, Patricio E.'

_publ_section_title
;
 Synthesis, structural characterization and thermal properties of copper
 and silver silyl complexes.
;
_journal_issue 8
_journal_name_full 'Dalton transactions (Cambridge, England : 2003)'
_journal_page_first 3817
_journal_page_last 3828
_journal_paper_doi 10.1039/c4dt03770g
_journal_volume 44
_journal_year 2015
_chemical_formula_sum 'C32 H74 Cu2 N4 Si8'
_chemical_formula_weight 866.75
_space_group_IT_number 61
_symmetry_cell_setting orthorhombic
_symmetry_space_group_name_Hall '-P 2ac 2ab'
_symmetry_space_group_name_H-M 'P b c a'
_atom_sites_solution_hydrogens geom
_atom_sites_solution_primary direct
_atom_sites_solution_secondary difmap
_audit_creation_method SHELXL-97
_audit_update_record
;
2014-12-04 deposited with the CCDC.
2015-01-12 downloaded from the CCDC.
;
_cell_angle_alpha 90.00
_cell_angle_beta 90.00
_cell_angle_gamma 90.00
_cell_formula_units_Z 8
_cell_length_a 18.3990(7)
_cell_length_b 19.4950(8)
_cell_length_c 27.3470(10)
_cell_measurement_reflns_used 18206
_cell_measurement_temperature 173(2)
_cell_measurement_theta_max 27.485
_cell_measurement_theta_min 0.998
_cell_volume 9809.1(7)
_computing_cell_refinement 'HKL DENZO (Otwinowski & Minor, 1997)'
_computing_data_collection 'COLLECT (Hooft, 1998)'
_computing_data_reduction 'SCALEPACK (Otwinowski & Minor, 1997)'
_computing_molecular_graphics 'ORTEP-3 (Farrugia, 1997)'
_computing_publication_material 'SHELXL-97 (Sheldrick, 2008)'
_computing_structure_refinement 'SHELXL-97 (Sheldrick, 2008)'
_computing_structure_solution 'SIR92 (Altomare et al., 1991)'
_diffrn_ambient_temperature 173(2)
_diffrn_measured_fraction_theta_full 0.971
_diffrn_measured_fraction_theta_max 0.961
_diffrn_measurement_device_type 'Bruker P4'
_diffrn_measurement_method '\w scans'
_diffrn_radiation_monochromator graphite
_diffrn_radiation_source 'fine-focus sealed tube'
_diffrn_radiation_type MoK\a
_diffrn_radiation_wavelength 0.71073
_diffrn_reflns_av_R_equivalents 0.0683
_diffrn_reflns_av_sigmaI/netI 0.0462
_diffrn_reflns_limit_h_max 23
_diffrn_reflns_limit_h_min -23
_diffrn_reflns_limit_k_max 25
_diffrn_reflns_limit_k_min -25
_diffrn_reflns_limit_l_max 34
_diffrn_reflns_limit_l_min -34
_diffrn_reflns_number 49386
_diffrn_reflns_theta_full 25.00
_diffrn_reflns_theta_max 27.66
_diffrn_reflns_theta_min 2.48
_exptl_absorpt_coefficient_mu 1.087
_exptl_absorpt_correction_T_max 0.8119
_exptl_absorpt_correction_T_min 0.8119
_exptl_absorpt_correction_type multi-scan
_exptl_absorpt_process_details 'SORTAV: (Blessing, 1997)'
_exptl_crystal_colour Colorless
_exptl_crystal_density_diffrn 1.174
_exptl_crystal_density_method 'not measured'
_exptl_crystal_description Blocks
_exptl_crystal_F_000 3712
_exptl_crystal_size_max 0.20
_exptl_crystal_size_mid 0.20
_exptl_crystal_size_min 0.20
_refine_diff_density_max 0.618
_refine_diff_density_min -0.411
_refine_diff_density_rms 0.105
_refine_ls_extinction_method none
_refine_ls_goodness_of_fit_ref 1.188
_refine_ls_hydrogen_treatment constr
_refine_ls_matrix_type full
_refine_ls_number_parameters 437
_refine_ls_number_reflns 10989
_refine_ls_number_restraints 0
_refine_ls_restrained_S_all 1.188
_refine_ls_R_factor_all 0.0868
_refine_ls_R_factor_gt 0.0592
_refine_ls_shift/su_max 0.001
_refine_ls_shift/su_mean 0.000
_refine_ls_structure_factor_coef Fsqd
_refine_ls_weighting_details 'calc w=1/[\s^2^(Fo^2^)+(0.0018P)^2^+16.4830P] where P=(Fo^2^+2Fc^2^)/3'
_refine_ls_weighting_scheme calc
_refine_ls_wR_factor_gt 0.0940
_refine_ls_wR_factor_ref 0.1034
_reflns_number_gt 8359
_reflns_number_total 10989
_reflns_threshold_expression >2sigma(I)
_cod_data_source_file c4dt03770g2.cif
_cod_data_source_block DMAPCuSilyl
_cod_depositor_comments
;
The following automatic conversions were performed:

'_symmetry_cell_setting' value 'Orthorhombic' changed to
'orthorhombic' according to
/usr/data/users/saulius/crontab/automatic-downloads/rss-feeds/RSC/lib/dictionaries/cif_core.dic
dictionary named 'cif_core.dic' version 2.4.2 from 2011-04-26.

Automatic conversion script
Id: cif_fix_values 3008 2015-01-20 13:52:24Z robertas 

 Adding full bibliography for 7033789--7033802.cif.
;
_cod_original_sg_symbol_H-M Pbca
_cod_database_code 7033797

loop_
_symmetry_equiv_pos_as_xyz
'x, y, z'
'-x+1/2, -y, z+1/2'
'x+1/2, -y+1/2, -z'
'-x, y+1/2, -z+1/2'
'-x, -y, -z'
'x-1/2, y, -z-1/2'
'-x-1/2, y-1/2, z'
'x, -y-1/2, z-1/2'

loop_
_atom_site_label
_atom_site_type_symbol
_atom_site_fract_x
_atom_site_fract_y
_atom_site_fract_z
_atom_site_U_iso_or_equiv
_atom_site_adp_type
_atom_site_occupancy
_atom_site_symmetry_multiplicity
_atom_site_calc_flag
_atom_site_refinement_flags
Cu1 Cu 0.59672(2) 0.19844(2) 0.079320(16) 0.03635(11) Uani 1 1 d .
Cu2 Cu 0.72386(2) 0.20043(2) 0.103001(15) 0.03170(10) Uani 1 1 d .
Si1 Si 0.68510(5) 0.16281(5) 0.02348(3) 0.0291(2) Uani 1 1 d .
Si2 Si 0.59967(5) 0.19127(5) -0.03750(4) 0.0350(2) Uani 1 1 d .
Si3 Si 0.69977(6) 0.04368(5) 0.01851(4) 0.0383(2) Uani 1 1 d .
Si4 Si 0.79223(5) 0.21137(5) -0.00700(4) 0.0379(2) Uani 1 1 d .
Si5 Si 0.77726(5) 0.22682(5) 0.17631(3) 0.0330(2) Uani 1 1 d .
Si6 Si 0.88354(6) 0.17022(5) 0.19931(4) 0.0401(2) Uani 1 1 d .
Si7 Si 0.80483(6) 0.34321(5) 0.18391(4) 0.0424(3) Uani 1 1 d .
Si8 Si 0.69382(6) 0.20578(7) 0.23887(4) 0.0519(3) Uani 1 1 d .
N1 N 0.53031(16) 0.12696(15) 0.10982(11) 0.0392(7) Uani 1 1 d .
N2 N 0.40676(19) -0.01766(17) 0.18732(12) 0.0507(9) Uani 1 1 d .
N3 N 0.55614(15) 0.29247(14) 0.09265(11) 0.0365(7) Uani 1 1 d .
N4 N 0.4632(2) 0.48688(17) 0.10881(14) 0.0617(10) Uani 1 1 d .
C1 C 0.5595(2) 0.08185(19) 0.14106(14) 0.0448(9) Uani 1 1 d .
H1 H 0.6096 0.0835 0.1456 0.054 Uiso 1 1 calc R
C2 C 0.5221(2) 0.03387(19) 0.16666(15) 0.0451(9) Uani 1 1 d .
H2 H 0.5466 0.0046 0.1879 0.054 Uiso 1 1 calc R
C3 C 0.4465(2) 0.02822(19) 0.16127(14) 0.0420(9) Uani 1 1 d .
C4 C 0.4156(2) 0.07397(19) 0.12766(14) 0.0420(9) Uani 1 1 d .
H4 H 0.3659 0.0724 0.1214 0.050 Uiso 1 1 calc R
C5 C 0.4581(2) 0.12085(19) 0.10401(14) 0.0408(9) Uani 1 1 d .
H5 H 0.4354 0.1507 0.0823 0.049 Uiso 1 1 calc R
C6 C 0.4413(3) -0.0679(2) 0.21827(18) 0.0680(13) Uani 1 1 d .
H6A H 0.4791 -0.0907 0.2003 0.102 Uiso 1 1 calc R
H6B H 0.4059 -0.1010 0.2288 0.102 Uiso 1 1 calc R
H6C H 0.4618 -0.0455 0.2463 0.102 Uiso 1 1 calc R
C7 C 0.3284(2) -0.0178(2) 0.18491(17) 0.0604(12) Uani 1 1 d .
H7A H 0.3107 0.0285 0.1870 0.091 Uiso 1 1 calc R
H7B H 0.3092 -0.0441 0.2116 0.091 Uiso 1 1 calc R
H7C H 0.3131 -0.0378 0.1545 0.091 Uiso 1 1 calc R
C8 C 0.50027(19) 0.30441(19) 0.12273(14) 0.0404(8) Uani 1 1 d .
H8 H 0.4813 0.2673 0.1398 0.048 Uiso 1 1 calc R
C9 C 0.4690(2) 0.36690(19) 0.13026(14) 0.0426(9) Uani 1 1 d .
H9 H 0.4309 0.3715 0.1524 0.051 Uiso 1 1 calc R
C10 C 0.4946(2) 0.42414(19) 0.10453(15) 0.0438(9) Uani 1 1 d .
C11 C 0.5541(2) 0.41261(19) 0.07419(15) 0.0475(10) Uani 1 1 d .
H11 H 0.5746 0.4488 0.0568 0.057 Uiso 1 1 calc R
C12 C 0.5826(2) 0.3480(2) 0.06993(14) 0.0438(9) Uani 1 1 d .
H12 H 0.6230 0.3423 0.0499 0.053 Uiso 1 1 calc R
C13 C 0.4037(3) 0.4984(2) 0.14259(19) 0.0776(16) Uani 1 1 d .
H13A H 0.3632 0.4700 0.1336 0.116 Uiso 1 1 calc R
H13B H 0.3895 0.5457 0.1414 0.116 Uiso 1 1 calc R
H13C H 0.4191 0.4870 0.1751 0.116 Uiso 1 1 calc R
C14 C 0.4872(3) 0.5438(2) 0.0786(2) 0.0848(17) Uani 1 1 d .
H14A H 0.5373 0.5536 0.0855 0.127 Uiso 1 1 calc R
H14B H 0.4582 0.5835 0.0856 0.127 Uiso 1 1 calc R
H14C H 0.4820 0.5318 0.0448 0.127 Uiso 1 1 calc R
C15 C 0.6069(2) 0.28293(19) -0.05784(15) 0.0507(10) Uani 1 1 d .
H15A H 0.5744 0.2907 -0.0847 0.076 Uiso 1 1 calc R
H15B H 0.6559 0.2923 -0.0680 0.076 Uiso 1 1 calc R
H15C H 0.5941 0.3127 -0.0312 0.076 Uiso 1 1 calc R
C16 C 0.50404(19) 0.1771(2) -0.01763(15) 0.0489(10) Uani 1 1 d .
H16A H 0.4928 0.2073 0.0090 0.073 Uiso 1 1 calc R
H16B H 0.4982 0.1304 -0.0072 0.073 Uiso 1 1 calc R
H16C H 0.4718 0.1863 -0.0444 0.073 Uiso 1 1 calc R
C17 C 0.6114(2) 0.1372(2) -0.09383(14) 0.0491(10) Uani 1 1 d .
H17A H 0.6024 0.0900 -0.0859 0.074 Uiso 1 1 calc R
H17B H 0.6601 0.1421 -0.1059 0.074 Uiso 1 1 calc R
H17C H 0.5776 0.1519 -0.1185 0.074 Uiso 1 1 calc R
C18 C 0.6100(2) -0.00094(19) 0.01726(16) 0.0513(11) Uani 1 1 d .
H18A H 0.5844 0.0113 -0.0121 0.077 Uiso 1 1 calc R
H18B H 0.5819 0.0126 0.0452 0.077 Uiso 1 1 calc R
H18C H 0.6175 -0.0497 0.0180 0.077 Uiso 1 1 calc R
C19 C 0.7524(2) 0.0125(2) 0.07271(16) 0.0558(11) Uani 1 1 d .
H19A H 0.7267 0.0240 0.1021 0.084 Uiso 1 1 calc R
H19B H 0.7994 0.0339 0.0731 0.084 Uiso 1 1 calc R
H19C H 0.7581 -0.0364 0.0707 0.084 Uiso 1 1 calc R
C20 C 0.7521(2) 0.0146(2) -0.03656(16) 0.0574(11) Uani 1 1 d .
H20A H 0.7558 -0.0345 -0.0363 0.086 Uiso 1 1 calc R
H20B H 0.7999 0.0342 -0.0358 0.086 Uiso 1 1 calc R
H20C H 0.7274 0.0291 -0.0657 0.086 Uiso 1 1 calc R
C21 C 0.8037(2) 0.2022(2) -0.07476(15) 0.0586(11) Uani 1 1 d .
H21A H 0.7638 0.2240 -0.0912 0.088 Uiso 1 1 calc R
H21B H 0.8049 0.1544 -0.0832 0.088 Uiso 1 1 calc R
H21C H 0.8484 0.2235 -0.0846 0.088 Uiso 1 1 calc R
C22 C 0.8734(2) 0.1691(2) 0.02209(17) 0.0570(11) Uani 1 1 d .
H22A H 0.8708 0.1204 0.0171 0.085 Uiso 1 1 calc R
H22B H 0.8737 0.1787 0.0565 0.085 Uiso 1 1 calc R
H22C H 0.9171 0.1865 0.0075 0.085 Uiso 1 1 calc R
C23 C 0.7941(2) 0.30580(19) 0.00548(16) 0.0551(11) Uani 1 1 d .
H23A H 0.8399 0.3244 -0.0048 0.083 Uiso 1 1 calc R
H23B H 0.7878 0.3137 0.0399 0.083 Uiso 1 1 calc R
H23C H 0.7555 0.3278 -0.0122 0.083 Uiso 1 1 calc R
C24 C 0.8781(3) 0.0758(2) 0.18691(19) 0.0691(14) Uani 1 1 d .
H24A H 0.9240 0.0548 0.1943 0.104 Uiso 1 1 calc R
H24B H 0.8665 0.0684 0.1531 0.104 Uiso 1 1 calc R
H24C H 0.8409 0.0558 0.2070 0.104 Uiso 1 1 calc R
C25 C 0.9645(2) 0.2037(2) 0.16486(15) 0.0529(10) Uani 1 1 d .
H25A H 0.9746 0.2498 0.1751 0.079 Uiso 1 1 calc R
H25B H 0.9543 0.2031 0.1304 0.079 Uiso 1 1 calc R
H25C H 1.0059 0.1752 0.1715 0.079 Uiso 1 1 calc R
C26 C 0.9048(2) 0.1794(2) 0.26613(15) 0.0580(12) Uani 1 1 d .
H26A H 0.9485 0.1546 0.2736 0.087 Uiso 1 1 calc R
H26B H 0.8653 0.1614 0.2851 0.087 Uiso 1 1 calc R
H26C H 0.9116 0.2270 0.2738 0.087 Uiso 1 1 calc R
C27 C 0.8673(2) 0.3727(2) 0.13402(15) 0.0531(11) Uani 1 1 d .
H27A H 0.8461 0.3623 0.1028 0.080 Uiso 1 1 calc R
H27B H 0.9132 0.3497 0.1370 0.080 Uiso 1 1 calc R
H27C H 0.8745 0.4214 0.1367 0.080 Uiso 1 1 calc R
C28 C 0.8516(3) 0.3690(2) 0.24254(16) 0.0710(14) Uani 1 1 d .
H28A H 0.8980 0.3466 0.2446 0.107 Uiso 1 1 calc R
H28B H 0.8222 0.3556 0.2699 0.107 Uiso 1 1 calc R
H28C H 0.8584 0.4178 0.2429 0.107 Uiso 1 1 calc R
C29 C 0.7195(3) 0.3953(2) 0.18050(17) 0.0663(13) Uani 1 1 d .
H29A H 0.7314 0.4432 0.1822 0.099 Uiso 1 1 calc R
H29B H 0.6883 0.3835 0.2073 0.099 Uiso 1 1 calc R
H29C H 0.6950 0.3860 0.1502 0.099 Uiso 1 1 calc R
C30 C 0.6851(3) 0.1110(3) 0.2506(2) 0.0821(17) Uani 1 1 d .
H30A H 0.6394 0.1019 0.2663 0.123 Uiso 1 1 calc R
H30B H 0.7241 0.0962 0.2714 0.123 Uiso 1 1 calc R
H30C H 0.6874 0.0867 0.2202 0.123 Uiso 1 1 calc R
C31 C 0.6020(2) 0.2377(2) 0.22065(16) 0.0607(12) Uani 1 1 d .
H31A H 0.5844 0.2114 0.1934 0.091 Uiso 1 1 calc R
H31B H 0.6053 0.2851 0.2115 0.091 Uiso 1 1 calc R
H31C H 0.5691 0.2329 0.2477 0.091 Uiso 1 1 calc R
C32 C 0.7134(3) 0.2472(3) 0.29998(17) 0.0925(19) Uani 1 1 d .
H32A H 0.7149 0.2961 0.2962 0.139 Uiso 1 1 calc R
H32B H 0.7594 0.2312 0.3120 0.139 Uiso 1 1 calc R
H32C H 0.6758 0.2352 0.3228 0.139 Uiso 1 1 calc R

loop_
_atom_site_aniso_label
_atom_site_aniso_U_11
_atom_site_aniso_U_22
_atom_site_aniso_U_33
_atom_site_aniso_U_23
_atom_site_aniso_U_13
_atom_site_aniso_U_12
Cu1 0.0297(2) 0.0391(2) 0.0403(3) -0.0034(2) -0.00014(19) 0.00177(19)
Cu2 0.0304(2) 0.0359(2) 0.0288(2) -0.00084(17) -0.00299(17) -0.00101(18)
Si1 0.0286(5) 0.0292(4) 0.0295(5) -0.0001(4) -0.0027(4) 0.0007(4)
Si2 0.0352(5) 0.0358(5) 0.0340(5) -0.0020(4) -0.0075(4) 0.0034(4)
Si3 0.0392(6) 0.0313(5) 0.0443(6) 0.0000(4) -0.0016(5) 0.0024(4)
Si4 0.0313(5) 0.0399(5) 0.0425(6) 0.0041(4) 0.0000(4) -0.0034(4)
Si5 0.0314(5) 0.0407(5) 0.0268(5) 0.0000(4) -0.0017(4) -0.0032(4)
Si6 0.0365(6) 0.0441(6) 0.0398(6) 0.0076(5) -0.0064(5) -0.0017(4)
Si7 0.0554(7) 0.0389(6) 0.0330(6) -0.0032(4) -0.0033(5) -0.0018(5)
Si8 0.0412(6) 0.0837(9) 0.0308(6) 0.0072(6) 0.0022(5) -0.0086(6)
N1 0.0345(16) 0.0404(17) 0.0429(19) 0.0004(14) 0.0052(14) -0.0020(13)
N2 0.057(2) 0.0474(19) 0.048(2) -0.0011(16) 0.0138(17) -0.0063(16)
N3 0.0348(16) 0.0367(16) 0.0379(18) -0.0011(13) 0.0032(13) 0.0019(13)
N4 0.084(3) 0.0396(19) 0.061(3) -0.0051(17) 0.003(2) 0.0158(19)
C1 0.039(2) 0.045(2) 0.050(3) -0.0007(18) 0.0032(18) 0.0029(17)
C2 0.049(2) 0.039(2) 0.048(2) 0.0002(17) 0.0043(19) 0.0058(18)
C3 0.051(2) 0.039(2) 0.037(2) -0.0108(16) 0.0097(18) -0.0020(17)
C4 0.033(2) 0.047(2) 0.046(2) -0.0114(18) 0.0037(17) -0.0054(16)
C5 0.040(2) 0.042(2) 0.041(2) -0.0026(17) 0.0023(17) 0.0021(16)
C6 0.076(3) 0.061(3) 0.067(3) 0.011(2) 0.018(3) -0.001(3)
C7 0.057(3) 0.063(3) 0.061(3) -0.007(2) 0.021(2) -0.013(2)
C8 0.038(2) 0.040(2) 0.043(2) 0.0044(17) 0.0029(16) -0.0013(16)
C9 0.036(2) 0.047(2) 0.044(2) -0.0055(17) 0.0048(17) 0.0043(17)
C10 0.050(2) 0.036(2) 0.046(2) -0.0063(17) -0.0075(19) 0.0067(17)
C11 0.059(3) 0.037(2) 0.047(3) 0.0000(17) 0.003(2) -0.0041(18)
C12 0.039(2) 0.049(2) 0.043(2) -0.0047(18) 0.0068(17) -0.0016(17)
C13 0.089(4) 0.062(3) 0.082(4) -0.015(3) 0.000(3) 0.033(3)
C14 0.132(5) 0.041(3) 0.081(4) 0.003(2) -0.001(4) 0.023(3)
C15 0.062(3) 0.046(2) 0.044(2) 0.0054(18) -0.014(2) 0.0066(19)
C16 0.034(2) 0.065(3) 0.048(2) -0.002(2) -0.0125(18) 0.0043(18)
C17 0.059(3) 0.050(2) 0.038(2) -0.0086(17) -0.0096(19) 0.0023(19)
C18 0.048(2) 0.037(2) 0.069(3) -0.001(2) -0.005(2) -0.0097(17)
C19 0.055(3) 0.048(2) 0.065(3) 0.012(2) -0.011(2) 0.0073(19)
C20 0.064(3) 0.044(2) 0.064(3) -0.008(2) 0.009(2) 0.012(2)
C21 0.052(3) 0.075(3) 0.049(3) 0.001(2) 0.014(2) -0.005(2)
C22 0.031(2) 0.067(3) 0.073(3) 0.012(2) -0.004(2) -0.0027(19)
C23 0.050(2) 0.046(2) 0.069(3) 0.006(2) -0.003(2) -0.0139(19)
C24 0.065(3) 0.049(3) 0.093(4) 0.009(2) -0.013(3) 0.004(2)
C25 0.038(2) 0.071(3) 0.049(3) 0.005(2) -0.0011(18) 0.000(2)
C26 0.047(2) 0.081(3) 0.047(3) 0.023(2) -0.012(2) -0.005(2)
C27 0.061(3) 0.048(2) 0.050(3) 0.0042(19) -0.003(2) -0.011(2)
C28 0.105(4) 0.062(3) 0.047(3) -0.004(2) -0.015(3) -0.022(3)
C29 0.078(3) 0.054(3) 0.067(3) 0.000(2) 0.014(3) 0.019(2)
C30 0.058(3) 0.103(4) 0.085(4) 0.053(3) -0.003(3) -0.015(3)
C31 0.044(2) 0.086(3) 0.051(3) -0.002(2) 0.013(2) -0.004(2)
C32 0.067(3) 0.172(6) 0.038(3) -0.013(3) 0.007(2) -0.010(4)

loop_
_atom_type_symbol
_atom_type_description
_atom_type_scat_dispersion_real
_atom_type_scat_dispersion_imag
_atom_type_scat_source
C C 0.0033 0.0016 'International Tables Vol C Tables 4.2.6.8 and 6.1.1.4'
H H 0.0000 0.0000 'International Tables Vol C Tables 4.2.6.8 and 6.1.1.4'
N N 0.0061 0.0033 'International Tables Vol C Tables 4.2.6.8 and 6.1.1.4'
Si Si 0.0817 0.0704 'International Tables Vol C Tables 4.2.6.8 and 6.1.1.4'
Cu Cu 0.3201 1.2651 'International Tables Vol C Tables 4.2.6.8 and 6.1.1.4'

loop_
_geom_angle_atom_site_label_1
_geom_angle_atom_site_label_2
_geom_angle_atom_site_label_3
_geom_angle
N3 Cu1 N1 109.09(12)
N3 Cu1 Si1 130.34(9)
N1 Cu1 Si1 118.88(9)
N3 Cu1 Cu2 107.13(8)
N1 Cu1 Cu2 118.74(9)
Si1 Cu1 Cu2 60.56(3)
Si5 Cu2 Si1 170.96(4)
Si5 Cu2 Cu1 130.56(3)
Si1 Cu2 Cu1 57.84(3)
Cu1 Si1 Si4 134.33(5)
Cu1 Si1 Si3 114.39(5)
Si4 Si1 Si3 106.46(5)
Cu1 Si1 Si2 85.90(4)
Si4 Si1 Si2 102.38(5)
Si3 Si1 Si2 105.62(5)
Cu1 Si1 Cu2 61.60(3)
Si4 Si1 Cu2 87.07(4)
Si3 Si1 Cu2 108.71(4)
Si2 Si1 Cu2 140.00(5)
C16 Si2 C15 107.14(19)
C16 Si2 C17 105.33(19)
C15 Si2 C17 106.45(19)
C16 Si2 Si1 112.87(13)
C15 Si2 Si1 112.74(13)
C17 Si2 Si1 111.80(13)
C18 Si3 C19 108.72(19)
C18 Si3 C20 107.4(2)
C19 Si3 C20 105.8(2)
C18 Si3 Si1 111.16(13)
C19 Si3 Si1 109.63(14)
C20 Si3 Si1 113.94(14)
C23 Si4 C21 105.8(2)
C23 Si4 C22 109.8(2)
C21 Si4 C22 106.7(2)
C23 Si4 Si1 110.36(14)
C21 Si4 Si1 114.13(14)
C22 Si4 Si1 109.92(14)
Cu2 Si5 Si6 119.31(5)
Cu2 Si5 Si7 112.91(5)
Si6 Si5 Si7 104.70(5)
Cu2 Si5 Si8 108.65(5)
Si6 Si5 Si8 105.70(5)
Si7 Si5 Si8 104.38(6)
C24 Si6 C26 106.3(2)
C24 Si6 C25 107.0(2)
C26 Si6 C25 106.83(19)
C24 Si6 Si5 111.76(15)
C26 Si6 Si5 113.11(15)
C25 Si6 Si5 111.40(14)
C29 Si7 C27 108.1(2)
C29 Si7 C28 106.3(2)
C27 Si7 C28 104.9(2)
C29 Si7 Si5 109.91(16)
C27 Si7 Si5 111.53(14)
C28 Si7 Si5 115.69(15)
C31 Si8 C30 107.2(2)
C31 Si8 C32 105.4(2)
C30 Si8 C32 106.5(3)
C31 Si8 Si5 109.93(14)
C30 Si8 Si5 110.72(18)
C32 Si8 Si5 116.58(17)
C1 N1 C5 114.5(3)
C1 N1 Cu1 118.1(2)
C5 N1 Cu1 127.4(3)
C3 N2 C6 121.2(4)
C3 N2 C7 121.1(4)
C6 N2 C7 117.7(3)
C8 N3 C12 115.1(3)
C8 N3 Cu1 123.7(2)
C12 N3 Cu1 121.2(2)
C10 N4 C13 121.0(4)
C10 N4 C14 120.6(4)
C13 N4 C14 118.3(4)
N1 C1 C2 125.3(4)
N1 C1 H1 117.3
C2 C1 H1 117.3
C1 C2 C3 120.2(4)
C1 C2 H2 119.9
C3 C2 H2 119.9
N2 C3 C4 122.9(4)
N2 C3 C2 122.1(4)
C4 C3 C2 115.0(3)
C5 C4 C3 120.2(4)
C5 C4 H4 119.9
C3 C4 H4 119.9
N1 C5 C4 124.7(4)
N1 C5 H5 117.6
C4 C5 H5 117.6
N2 C6 H6A 109.5
N2 C6 H6B 109.5
H6A C6 H6B 109.5
N2 C6 H6C 109.5
H6A C6 H6C 109.5
H6B C6 H6C 109.5
N2 C7 H7A 109.5
N2 C7 H7B 109.5
H7A C7 H7B 109.5
N2 C7 H7C 109.5
H7A C7 H7C 109.5
H7B C7 H7C 109.5
N3 C8 C9 125.0(3)
N3 C8 H8 117.5
C9 C8 H8 117.5
C8 C9 C10 119.7(4)
C8 C9 H9 120.2
C10 C9 H9 120.2
N4 C10 C11 122.1(4)
N4 C10 C9 122.1(4)
C11 C10 C9 115.8(3)
C12 C11 C10 120.0(4)
C12 C11 H11 120.0
C10 C11 H11 120.0
N3 C12 C11 124.4(4)
N3 C12 H12 117.8
C11 C12 H12 117.8
N4 C13 H13A 109.5
N4 C13 H13B 109.5
H13A C13 H13B 109.5
N4 C13 H13C 109.5
H13A C13 H13C 109.5
H13B C13 H13C 109.5
N4 C14 H14A 109.5
N4 C14 H14B 109.5
H14A C14 H14B 109.5
N4 C14 H14C 109.5
H14A C14 H14C 109.5
H14B C14 H14C 109.5
Si2 C15 H15A 109.5
Si2 C15 H15B 109.5
H15A C15 H15B 109.5
Si2 C15 H15C 109.5
H15A C15 H15C 109.5
H15B C15 H15C 109.5
Si2 C16 H16A 109.5
Si2 C16 H16B 109.5
H16A C16 H16B 109.5
Si2 C16 H16C 109.5
H16A C16 H16C 109.5
H16B C16 H16C 109.5
Si2 C17 H17A 109.5
Si2 C17 H17B 109.5
H17A C17 H17B 109.5
Si2 C17 H17C 109.5
H17A C17 H17C 109.5
H17B C17 H17C 109.5
Si3 C18 H18A 109.5
Si3 C18 H18B 109.5
H18A C18 H18B 109.5
Si3 C18 H18C 109.5
H18A C18 H18C 109.5
H18B C18 H18C 109.5
Si3 C19 H19A 109.5
Si3 C19 H19B 109.5
H19A C19 H19B 109.5
Si3 C19 H19C 109.5
H19A C19 H19C 109.5
H19B C19 H19C 109.5
Si3 C20 H20A 109.5
Si3 C20 H20B 109.5
H20A C20 H20B 109.5
Si3 C20 H20C 109.5
H20A C20 H20C 109.5
H20B C20 H20C 109.5
Si4 C21 H21A 109.5
Si4 C21 H21B 109.5
H21A C21 H21B 109.5
Si4 C21 H21C 109.5
H21A C21 H21C 109.5
H21B C21 H21C 109.5
Si4 C22 H22A 109.5
Si4 C22 H22B 109.5
H22A C22 H22B 109.5
Si4 C22 H22C 109.5
H22A C22 H22C 109.5
H22B C22 H22C 109.5
Si4 C23 H23A 109.5
Si4 C23 H23B 109.5
H23A C23 H23B 109.5
Si4 C23 H23C 109.5
H23A C23 H23C 109.5
H23B C23 H23C 109.5
Si6 C24 H24A 109.5
Si6 C24 H24B 109.5
H24A C24 H24B 109.5
Si6 C24 H24C 109.5
H24A C24 H24C 109.5
H24B C24 H24C 109.5
Si6 C25 H25A 109.5
Si6 C25 H25B 109.5
H25A C25 H25B 109.5
Si6 C25 H25C 109.5
H25A C25 H25C 109.5
H25B C25 H25C 109.5
Si6 C26 H26A 109.5
Si6 C26 H26B 109.5
H26A C26 H26B 109.5
Si6 C26 H26C 109.5
H26A C26 H26C 109.5
H26B C26 H26C 109.5
Si7 C27 H27A 109.5
Si7 C27 H27B 109.5
H27A C27 H27B 109.5
Si7 C27 H27C 109.5
H27A C27 H27C 109.5
H27B C27 H27C 109.5
Si7 C28 H28A 109.5
Si7 C28 H28B 109.5
H28A C28 H28B 109.5
Si7 C28 H28C 109.5
H28A C28 H28C 109.5
H28B C28 H28C 109.5
Si7 C29 H29A 109.5
Si7 C29 H29B 109.5
H29A C29 H29B 109.5
Si7 C29 H29C 109.5
H29A C29 H29C 109.5
H29B C29 H29C 109.5
Si8 C30 H30A 109.5
Si8 C30 H30B 109.5
H30A C30 H30B 109.5
Si8 C30 H30C 109.5
H30A C30 H30C 109.5
H30B C30 H30C 109.5
Si8 C31 H31A 109.5
Si8 C31 H31B 109.5
H31A C31 H31B 109.5
Si8 C31 H31C 109.5
H31A C31 H31C 109.5
H31B C31 H31C 109.5
Si8 C32 H32A 109.5
Si8 C32 H32B 109.5
H32A C32 H32B 109.5
Si8 C32 H32C 109.5
H32A C32 H32C 109.5
H32B C32 H32C 109.5

loop_
_geom_bond_atom_site_label_1
_geom_bond_atom_site_label_2
_geom_bond_distance
Cu1 N3 2.013(3)
Cu1 N1 2.032(3)
Cu1 Si1 2.3363(10)
Cu1 Cu2 2.4276(6)
Cu2 Si5 2.2910(10)
Cu2 Si1 2.4034(10)
Si1 Si4 2.3402(13)
Si1 Si3 2.3421(13)
Si1 Si2 2.3578(13)
Si2 C16 1.862(4)
Si2 C15 1.876(4)
Si2 C17 1.879(4)
Si3 C18 1.868(4)
Si3 C19 1.872(4)
Si3 C20 1.875(4)
Si4 C23 1.873(4)
Si4 C21 1.874(4)
Si4 C22 1.882(4)
Si5 Si6 2.3316(14)
Si5 Si7 2.3344(14)
Si5 Si8 2.3351(14)
Si6 C24 1.875(4)
Si6 C26 1.877(4)
Si6 C25 1.879(4)
Si7 C29 1.873(4)
Si7 C27 1.874(4)
Si7 C28 1.888(4)
Si8 C31 1.868(4)
Si8 C30 1.882(5)
Si8 C32 1.890(5)
N1 C1 1.339(5)
N1 C5 1.344(4)
N2 C3 1.358(5)
N2 C6 1.442(5)
N2 C7 1.444(5)
N3 C8 1.337(4)
N3 C12 1.340(5)
N4 C10 1.358(5)
N4 C13 1.449(6)
N4 C14 1.451(6)
C1 C2 1.357(5)
C1 H1 0.9300
C2 C3 1.402(5)
C2 H2 0.9300
C3 C4 1.402(5)
C4 C5 1.366(5)
C4 H4 0.9300
C5 H5 0.9300
C6 H6A 0.9600
C6 H6B 0.9600
C6 H6C 0.9600
C7 H7A 0.9600
C7 H7B 0.9600
C7 H7C 0.9600
C8 C9 1.363(5)
C8 H8 0.9300
C9 C10 1.400(5)
C9 H9 0.9300
C10 C11 1.393(5)
C11 C12 1.368(5)
C11 H11 0.9300
C12 H12 0.9300
C13 H13A 0.9600
C13 H13B 0.9600
C13 H13C 0.9600
C14 H14A 0.9600
C14 H14B 0.9600
C14 H14C 0.9600
C15 H15A 0.9600
C15 H15B 0.9600
C15 H15C 0.9600
C16 H16A 0.9600
C16 H16B 0.9600
C16 H16C 0.9600
C17 H17A 0.9600
C17 H17B 0.9600
C17 H17C 0.9600
C18 H18A 0.9600
C18 H18B 0.9600
C18 H18C 0.9600
C19 H19A 0.9600
C19 H19B 0.9600
C19 H19C 0.9600
C20 H20A 0.9600
C20 H20B 0.9600
C20 H20C 0.9600
C21 H21A 0.9600
C21 H21B 0.9600
C21 H21C 0.9600
C22 H22A 0.9600
C22 H22B 0.9600
C22 H22C 0.9600
C23 H23A 0.9600
C23 H23B 0.9600
C23 H23C 0.9600
C24 H24A 0.9600
C24 H24B 0.9600
C24 H24C 0.9600
C25 H25A 0.9600
C25 H25B 0.9600
C25 H25C 0.9600
C26 H26A 0.9600
C26 H26B 0.9600
C26 H26C 0.9600
C27 H27A 0.9600
C27 H27B 0.9600
C27 H27C 0.9600
C28 H28A 0.9600
C28 H28B 0.9600
C28 H28C 0.9600
C29 H29A 0.9600
C29 H29B 0.9600
C29 H29C 0.9600
C30 H30A 0.9600
C30 H30B 0.9600
C30 H30C 0.9600
C31 H31A 0.9600
C31 H31B 0.9600
C31 H31C 0.9600
C32 H32A 0.9600
C32 H32B 0.9600
C32 H32C 0.9600
